data_2016157
loop_
_publ_author_name
'Copolovici, Lucian'
'Silvestru, Cristian'
'Lippolis, Vito'
'Varga, Richard A.'

_publ_section_title
;
 Iodidomesityltellurium(II)
 iodidotrimesitylditellurium(II)(<i>Te{---</i>Te})
;
_journal_coeditor_code GG3108
_journal_issue 9
_journal_name_full 'Acta Crystallographica Section C'
_journal_page_first o528
_journal_page_last o529
_journal_paper_doi 10.1107/S0108270107035123
_journal_volume 63
_journal_year 2007
_chemical_formula_iupac 'C9 H11 I Te , C27 H33 I Te2'
_chemical_formula_moiety 'C9 H11 I Te , C27 H33 I Te2'
_chemical_formula_sum 'C36 H44 I2 Te3'
_chemical_formula_weight 1113.31
_chemical_name_systematic
;
Iodidomesityltellurium(II) iodidotrimesitylditellurium(II)(Te---Te)
;
_space_group_IT_number 14
_symmetry_cell_setting monoclinic
_symmetry_space_group_name_Hall '-P 2ybc'
_symmetry_space_group_name_H-M 'P 1 21/c 1'
_atom_sites_solution_hydrogens geom
_atom_sites_solution_primary direct
_atom_sites_solution_secondary difmap
_audit_creation_method SHELXL97
_cell_angle_alpha 90.00
_cell_angle_beta 91.3790(10)
_cell_angle_gamma 90.00
_cell_formula_units_Z 4
_cell_length_a 8.1491(5)
_cell_length_b 15.9071(10)
_cell_length_c 29.495(2)
_cell_measurement_reflns_used 4388
_cell_measurement_temperature 297(2)
_cell_measurement_theta_max 21.29
_cell_measurement_theta_min 2.44
_cell_volume 3822.3(4)
_computing_cell_refinement SMART
_computing_data_collection 'SMART (Bruker, 2000)'
_computing_data_reduction 'SAINT-Plus (Bruker, 2000)'
_computing_molecular_graphics
;
ORTEP-3 (Farrugia, 1997), DIAMOND (Brandenburg, 2006) and PLATON
(Spek,
2003)
;
_computing_publication_material 'publCIF (Westrip, 2007)'
_computing_structure_refinement 'SHELXTL (Bruker, 2001)'
_computing_structure_solution 'SHELXTL (Bruker, 2001)'
_diffrn_ambient_temperature 297(2)
_diffrn_measured_fraction_theta_full 0.999
_diffrn_measured_fraction_theta_max 0.999
_diffrn_measurement_device_type 'Bruker SMART CCD area-detector'
_diffrn_measurement_method '\f and \w'
_diffrn_radiation_monochromator graphite
_diffrn_radiation_source 'fine-focus sealed tube'
_diffrn_radiation_type MoK\a
_diffrn_radiation_wavelength 0.71073
_diffrn_reflns_av_R_equivalents 0.0559
_diffrn_reflns_av_sigmaI/netI 0.0502
_diffrn_reflns_limit_h_max 9
_diffrn_reflns_limit_h_min -9
_diffrn_reflns_limit_k_max 18
_diffrn_reflns_limit_k_min -18
_diffrn_reflns_limit_l_max 35
_diffrn_reflns_limit_l_min -35
_diffrn_reflns_number 27296
_diffrn_reflns_theta_full 25.00
_diffrn_reflns_theta_max 25.00
_diffrn_reflns_theta_min 1.88
_exptl_absorpt_coefficient_mu 3.912
_exptl_absorpt_correction_T_max 0.476
_exptl_absorpt_correction_T_min 0.37
_exptl_absorpt_correction_type multi-scan
_exptl_absorpt_process_details '(SHELXTL; Bruker, 2001)'
_exptl_crystal_colour red
_exptl_crystal_density_diffrn 1.935
_exptl_crystal_density_method 'not measured'
_exptl_crystal_description block
_exptl_crystal_F_000 2088
_exptl_crystal_size_max 0.28
_exptl_crystal_size_mid 0.22
_exptl_crystal_size_min 0.19
_refine_diff_density_max 1.243
_refine_diff_density_min -0.569
_refine_ls_extinction_method none
_refine_ls_goodness_of_fit_ref 1.231
_refine_ls_hydrogen_treatment constr
_refine_ls_matrix_type full
_refine_ls_number_parameters 382
_refine_ls_number_reflns 6720
_refine_ls_number_restraints 0
_refine_ls_restrained_S_all 1.231
_refine_ls_R_factor_all 0.0759
_refine_ls_R_factor_gt 0.0604
_refine_ls_shift/su_max 0.001
_refine_ls_shift/su_mean 0.000
_refine_ls_structure_factor_coef Fsqd
_refine_ls_weighting_details 'w = 1/[\s^2^(Fo^2^)+(0.0453P)^2^+3.8886P] where P=(Fo^2^+2Fc^2^)/3'
_refine_ls_weighting_scheme calc
_refine_ls_wR_factor_gt 0.1209
_refine_ls_wR_factor_ref 0.1271
_reflns_number_gt 5651
_reflns_number_total 6720
_reflns_threshold_expression I>2\s(I)
_cod_data_source_file gg3108.cif
_cod_data_source_block I
_cod_original_sg_symbol_H-M 'P 21/c'
_cod_database_code 2016157
_cod_database_fobs_code 2016157

loop_
_symmetry_equiv_pos_as_xyz
'x, y, z'
'-x, y+1/2, -z+1/2'
'-x, -y, -z'
'x, -y-1/2, z-1/2'

loop_
_atom_site_type_symbol
_atom_site_label
_atom_site_fract_x
_atom_site_fract_y
_atom_site_fract_z
_atom_site_U_iso_or_equiv
_atom_site_adp_type
_atom_site_calc_flag
_atom_site_refinement_flags
_atom_site_occupancy
C C1 -0.0850(9) 0.6454(5) 0.2624(3) 0.0349(17) Uani d . 1
C C2 -0.0300(9) 0.7280(5) 0.2602(2) 0.0334(17) Uani d . 1
C C3 -0.1479(9) 0.7911(5) 0.2573(3) 0.0409(19) Uani d . 1
H H3 -0.1125 0.8465 0.2550 0.049 Uiso calc R 1
C C4 -0.3141(10) 0.7759(5) 0.2575(3) 0.0408(19) Uani d . 1
C C5 -0.3624(9) 0.6930(5) 0.2606(3) 0.042(2) Uani d . 1
H H5 -0.4738 0.6809 0.2617 0.050 Uiso calc R 1
C C6 -0.2503(10) 0.6266(5) 0.2621(3) 0.0415(19) Uani d . 1
C C7 0.1483(9) 0.7545(5) 0.2592(3) 0.047(2) Uani d . 1
H H7A 0.2058 0.7326 0.2854 0.071 Uiso calc R 1
H H7B 0.1551 0.8148 0.2593 0.071 Uiso calc R 1
H H7C 0.1971 0.7331 0.2323 0.071 Uiso calc R 1
C C8 -0.4375(11) 0.8453(6) 0.2543(3) 0.066(3) Uani d . 1
H H8A -0.3856 0.8976 0.2622 0.099 Uiso calc R 1
H H8B -0.5248 0.8343 0.2747 0.099 Uiso calc R 1
H H8C -0.4812 0.8485 0.2238 0.099 Uiso calc R 1
C C9 -0.3177(11) 0.5385(5) 0.2627(3) 0.060(3) Uani d . 1
H H9A -0.2711 0.5064 0.2387 0.091 Uiso calc R 1
H H9B -0.4349 0.5403 0.2586 0.091 Uiso calc R 1
H H9C -0.2902 0.5126 0.2913 0.091 Uiso calc R 1
C C10 0.1641(10) 0.6859(5) 0.3739(3) 0.0398(19) Uani d . 1
C C11 0.3338(10) 0.6817(5) 0.3700(3) 0.0414(19) Uani d . 1
C C12 0.4182(11) 0.7580(6) 0.3712(3) 0.054(2) Uani d . 1
H H12 0.5318 0.7567 0.3687 0.065 Uiso calc R 1
C C13 0.3441(12) 0.8350(6) 0.3758(3) 0.052(2) Uani d . 1
C C14 0.1746(11) 0.8352(5) 0.3794(3) 0.051(2) Uani d . 1
H H14 0.1215 0.8866 0.3822 0.061 Uiso calc R 1
C C15 0.0807(11) 0.7628(5) 0.3788(3) 0.048(2) Uani d . 1
C C16 0.4285(10) 0.6015(6) 0.3643(3) 0.055(2) Uani d . 1
H H16A 0.4176 0.5672 0.3909 0.083 Uiso calc R 1
H H16B 0.5422 0.6143 0.3602 0.083 Uiso calc R 1
H H16C 0.3861 0.5717 0.3383 0.083 Uiso calc R 1
C C17 0.4385(14) 0.9156(6) 0.3744(4) 0.081(3) Uani d . 1
H H17A 0.5539 0.9039 0.3771 0.121 Uiso calc R 1
H H17B 0.4068 0.9511 0.3991 0.121 Uiso calc R 1
H H17C 0.4154 0.9437 0.3462 0.121 Uiso calc R 1
C C18 -0.1031(10) 0.7702(6) 0.3821(3) 0.063(3) Uani d . 1
H H18A -0.1330 0.8284 0.3842 0.094 Uiso calc R 1
H H18B -0.1385 0.7410 0.4087 0.094 Uiso calc R 1
H H18C -0.1548 0.7458 0.3556 0.094 Uiso calc R 1
C C19 0.1428(10) 0.4984(5) 0.4170(3) 0.044(2) Uani d . 1
C C20 0.1902(10) 0.4168(5) 0.4053(3) 0.045(2) Uani d . 1
C C21 0.2679(11) 0.3681(5) 0.4379(3) 0.056(2) Uani d . 1
H H21 0.2971 0.3133 0.4306 0.067 Uiso calc R 1
C C22 0.3041(11) 0.3971(6) 0.4810(3) 0.056(2) Uani d . 1
C C23 0.2550(12) 0.4780(6) 0.4910(3) 0.061(3) Uani d . 1
H H23 0.2795 0.4991 0.5198 0.073 Uiso calc R 1
C C24 0.1711(10) 0.5291(5) 0.4604(3) 0.045(2) Uani d . 1
C C25 0.1649(13) 0.3806(6) 0.3579(3) 0.066(3) Uani d . 1
H H25A 0.1658 0.3203 0.3595 0.099 Uiso calc R 1
H H25B 0.2516 0.3993 0.3389 0.099 Uiso calc R 1
H H25C 0.0612 0.3992 0.3455 0.099 Uiso calc R 1
C C26 0.3927(14) 0.3445(7) 0.5160(4) 0.086(4) Uani d . 1
H H26A 0.4166 0.3780 0.5424 0.130 Uiso calc R 1
H H26B 0.4933 0.3240 0.5038 0.130 Uiso calc R 1
H H26C 0.3248 0.2978 0.5241 0.130 Uiso calc R 1
C C27 0.1153(12) 0.6153(5) 0.4758(3) 0.061(3) Uani d . 1
H H27A 0.1842 0.6576 0.4630 0.092 Uiso calc R 1
H H27B 0.1227 0.6184 0.5083 0.092 Uiso calc R 1
H H27C 0.0037 0.6244 0.4658 0.092 Uiso calc R 1
C C28 0.6069(13) 0.1674(5) 0.4137(3) 0.056(3) Uani d . 1
C C29 0.6593(13) 0.1556(6) 0.4584(3) 0.060(3) Uani d . 1
C C30 0.5445(17) 0.1264(7) 0.4899(4) 0.078(3) Uani d . 1
H H30 0.5774 0.1178 0.5199 0.094 Uiso calc R 1
C C31 0.3851(16) 0.1107(7) 0.4766(4) 0.079(3) Uani d . 1
C C32 0.3402(15) 0.1204(6) 0.4321(4) 0.078(3) Uani d . 1
H H32 0.2332 0.1070 0.4231 0.094 Uiso calc R 1
C C33 0.4453(13) 0.1491(6) 0.4001(3) 0.059(2) Uani d . 1
C C34 0.8311(15) 0.1711(8) 0.4752(4) 0.097(4) Uani d . 1
H H34A 0.8996 0.1248 0.4666 0.145 Uiso calc R 1
H H34B 0.8327 0.1763 0.5076 0.145 Uiso calc R 1
H H34C 0.8715 0.2220 0.4620 0.145 Uiso calc R 1
C C35 0.2617(18) 0.0795(9) 0.5112(5) 0.132(6) Uani d . 1
H H35A 0.2027 0.1265 0.5231 0.198 Uiso calc R 1
H H35B 0.3191 0.0510 0.5355 0.198 Uiso calc R 1
H H35C 0.1858 0.0414 0.4966 0.198 Uiso calc R 1
C C36 0.3834(14) 0.1583(7) 0.3522(4) 0.087(4) Uani d . 1
H H36A 0.4362 0.1177 0.3334 0.131 Uiso calc R 1
H H36B 0.4074 0.2139 0.3415 0.131 Uiso calc R 1
H H36C 0.2669 0.1494 0.3509 0.131 Uiso calc R 1
I I1 0.11870(9) 0.53115(4) 0.16920(2) 0.0665(2) Uani d . 1
I I2 0.68432(9) 0.38572(4) 0.38483(3) 0.0718(2) Uani d . 1
Te Te1 0.01478(6) 0.57559(3) 0.368736(19) 0.04250(17) Uani d . 1
Te Te2 0.08927(7) 0.54597(3) 0.26878(2) 0.04545(17) Uani d . 1
Te Te3 0.77076(9) 0.22009(4) 0.36642(2) 0.0687(2) Uani d . 1

loop_
_atom_site_aniso_label
_atom_site_aniso_U_11
_atom_site_aniso_U_22
_atom_site_aniso_U_33
_atom_site_aniso_U_12
_atom_site_aniso_U_13
_atom_site_aniso_U_23
C1 0.035(4) 0.030(4) 0.039(5) 0.004(3) -0.002(3) 0.004(3)
C2 0.033(4) 0.035(4) 0.032(4) -0.004(3) 0.004(3) 0.004(3)
C3 0.048(5) 0.032(4) 0.043(5) -0.003(4) 0.006(4) 0.000(4)
C4 0.044(5) 0.033(5) 0.046(5) 0.004(4) 0.001(4) 0.004(4)
C5 0.028(4) 0.046(5) 0.052(5) -0.006(4) 0.003(4) 0.007(4)
C6 0.043(5) 0.038(5) 0.043(5) -0.005(4) -0.001(4) -0.003(4)
C7 0.043(5) 0.042(5) 0.058(6) -0.004(4) 0.005(4) 0.008(4)
C8 0.061(6) 0.060(7) 0.077(7) 0.018(5) 0.010(5) 0.008(5)
C9 0.062(6) 0.041(5) 0.079(7) -0.018(4) 0.006(5) -0.001(5)
C10 0.049(5) 0.029(4) 0.042(5) 0.004(4) 0.000(4) -0.003(4)
C11 0.043(5) 0.038(5) 0.043(5) 0.004(4) 0.004(4) 0.003(4)
C12 0.048(5) 0.059(6) 0.055(6) 0.004(5) -0.002(4) 0.002(5)
C13 0.063(6) 0.043(5) 0.051(6) -0.007(5) 0.006(4) -0.001(4)
C14 0.071(6) 0.033(5) 0.050(6) 0.012(4) 0.005(5) 0.001(4)
C15 0.055(5) 0.042(5) 0.047(5) 0.004(4) 0.005(4) 0.004(4)
C16 0.041(5) 0.061(6) 0.064(6) 0.014(4) 0.008(4) 0.001(5)
C17 0.108(9) 0.046(6) 0.088(8) -0.027(6) 0.005(7) -0.007(6)
C18 0.052(6) 0.045(6) 0.092(8) 0.016(4) 0.017(5) 0.003(5)
C19 0.048(5) 0.035(5) 0.048(5) 0.000(4) 0.002(4) 0.010(4)
C20 0.055(5) 0.031(5) 0.051(5) 0.006(4) 0.011(4) 0.007(4)
C21 0.069(6) 0.031(5) 0.069(7) 0.010(4) 0.023(5) 0.007(5)
C22 0.060(6) 0.046(6) 0.063(7) 0.006(5) 0.007(5) 0.011(5)
C23 0.076(7) 0.062(7) 0.044(6) -0.003(5) 0.002(5) 0.014(5)
C24 0.052(5) 0.034(5) 0.049(6) 0.000(4) 0.011(4) 0.003(4)
C25 0.090(8) 0.041(6) 0.068(7) 0.011(5) 0.010(6) -0.005(5)
C26 0.108(9) 0.075(8) 0.076(8) 0.021(7) 0.001(7) 0.023(6)
C27 0.090(7) 0.047(6) 0.046(6) 0.011(5) 0.006(5) 0.005(4)
C28 0.098(8) 0.023(4) 0.048(6) 0.011(5) 0.002(5) 0.008(4)
C29 0.080(7) 0.039(5) 0.063(7) 0.015(5) 0.000(6) -0.004(5)
C30 0.116(10) 0.073(8) 0.045(6) 0.022(7) 0.004(7) 0.002(5)
C31 0.095(9) 0.059(7) 0.085(9) 0.022(6) 0.028(7) 0.010(6)
C32 0.092(9) 0.054(7) 0.090(9) 0.007(6) 0.014(7) 0.000(6)
C33 0.075(7) 0.041(5) 0.059(7) 0.010(5) -0.008(5) -0.002(5)
C34 0.122(11) 0.088(9) 0.078(9) 0.005(8) -0.018(8) -0.006(7)
C35 0.139(13) 0.130(13) 0.130(13) 0.038(10) 0.077(10) 0.028(10)
C36 0.097(9) 0.080(8) 0.084(9) 0.003(7) -0.033(7) -0.001(7)
I1 0.0963(5) 0.0458(4) 0.0579(4) 0.0008(3) 0.0156(4) -0.0035(3)
I2 0.0853(5) 0.0415(4) 0.0891(6) -0.0003(3) 0.0109(4) 0.0017(3)
Te1 0.0410(3) 0.0344(3) 0.0521(4) 0.0043(2) 0.0029(2) 0.0013(2)
Te2 0.0495(3) 0.0318(3) 0.0551(4) 0.0074(2) 0.0011(3) 0.0000(2)
Te3 0.0952(5) 0.0451(4) 0.0663(5) -0.0003(3) 0.0141(4) 0.0017(3)

loop_
_atom_type_symbol
_atom_type_description
_atom_type_scat_dispersion_real
_atom_type_scat_dispersion_imag
_atom_type_scat_source
C C 0.0033 0.0016 'International Tables Vol C Tables 4.2.6.8 and 6.1.1.4'
H H 0.0000 0.0000 'International Tables Vol C Tables 4.2.6.8 and 6.1.1.4'
Te Te -0.5308 1.6751 'International Tables Vol C Tables 4.2.6.8 and 6.1.1.4'
I I -0.4742 1.8119 'International Tables Vol C Tables 4.2.6.8 and 6.1.1.4'

loop_
_geom_angle_atom_site_label_1
_geom_angle_atom_site_label_2
_geom_angle_atom_site_label_3
_geom_angle
_geom_angle_publ_flag
C6 C1 C2 121.4(7) ?
C6 C1 Te2 119.2(5) ?
C2 C1 Te2 119.4(5) ?
C3 C2 C1 117.5(7) ?
C3 C2 C7 117.4(7) ?
C1 C2 C7 125.1(7) ?
C4 C3 C2 123.5(7) ?
C4 C3 H3 118.2 ?
C2 C3 H3 118.2 ?
C3 C4 C5 116.7(7) ?
C3 C4 C8 122.1(8) ?
C5 C4 C8 121.2(8) ?
C4 C5 C6 122.6(7) ?
C4 C5 H5 118.7 ?
C6 C5 H5 118.7 ?
C1 C6 C5 118.2(7) ?
C1 C6 C9 124.0(7) ?
C5 C6 C9 117.8(7) ?
C2 C7 H7A 109.5 ?
C2 C7 H7B 109.5 ?
H7A C7 H7B 109.5 ?
C2 C7 H7C 109.5 ?
H7A C7 H7C 109.5 ?
H7B C7 H7C 109.5 ?
C4 C8 H8A 109.5 ?
C4 C8 H8B 109.5 ?
H8A C8 H8B 109.5 ?
C4 C8 H8C 109.5 ?
H8A C8 H8C 109.5 ?
H8B C8 H8C 109.5 ?
C6 C9 H9A 109.5 ?
C6 C9 H9B 109.5 ?
H9A C9 H9B 109.5 ?
C6 C9 H9C 109.5 ?
H9A C9 H9C 109.5 ?
H9B C9 H9C 109.5 ?
C11 C10 C15 122.2(7) ?
C11 C10 Te1 121.3(6) ?
C15 C10 Te1 116.4(6) ?
C10 C11 C12 116.6(7) ?
C10 C11 C16 124.3(7) ?
C12 C11 C16 119.2(7) ?
C13 C12 C11 124.1(8) ?
C13 C12 H12 118.0 ?
C11 C12 H12 118.0 ?
C12 C13 C14 116.7(8) ?
C12 C13 C17 122.3(9) ?
C14 C13 C17 120.9(9) ?
C15 C14 C13 123.4(8) ?
C15 C14 H14 118.3 ?
C13 C14 H14 118.3 ?
C14 C15 C10 117.1(8) ?
C14 C15 C18 119.0(8) ?
C10 C15 C18 123.8(8) ?
C11 C16 H16A 109.5 ?
C11 C16 H16B 109.5 ?
H16A C16 H16B 109.5 ?
C11 C16 H16C 109.5 ?
H16A C16 H16C 109.5 ?
H16B C16 H16C 109.5 ?
C13 C17 H17A 109.5 ?
C13 C17 H17B 109.5 ?
H17A C17 H17B 109.5 ?
C13 C17 H17C 109.5 ?
H17A C17 H17C 109.5 ?
H17B C17 H17C 109.5 ?
C15 C18 H18A 109.5 ?
C15 C18 H18B 109.5 ?
H18A C18 H18B 109.5 ?
C15 C18 H18C 109.5 ?
H18A C18 H18C 109.5 ?
H18B C18 H18C 109.5 ?
C24 C19 C20 121.0(7) ?
C24 C19 Te1 118.8(6) ?
C20 C19 Te1 120.1(6) ?
C21 C20 C19 118.2(8) ?
C21 C20 C25 118.7(8) ?
C19 C20 C25 123.1(8) ?
C22 C21 C20 122.8(8) ?
C22 C21 H21 118.6 ?
C20 C21 H21 118.6 ?
C21 C22 C23 117.0(8) ?
C21 C22 C26 122.5(9) ?
C23 C22 C26 120.6(9) ?
C22 C23 C24 123.2(9) ?
C22 C23 H23 118.4 ?
C24 C23 H23 118.4 ?
C19 C24 C23 117.7(8) ?
C19 C24 C27 123.5(8) ?
C23 C24 C27 118.8(8) ?
C20 C25 H25A 109.5 ?
C20 C25 H25B 109.5 ?
H25A C25 H25B 109.5 ?
C20 C25 H25C 109.5 ?
H25A C25 H25C 109.5 ?
H25B C25 H25C 109.5 ?
C22 C26 H26A 109.5 ?
C22 C26 H26B 109.5 ?
H26A C26 H26B 109.5 ?
C22 C26 H26C 109.5 ?
H26A C26 H26C 109.5 ?
H26B C26 H26C 109.5 ?
C24 C27 H27A 109.5 ?
C24 C27 H27B 109.5 ?
H27A C27 H27B 109.5 ?
C24 C27 H27C 109.5 ?
H27A C27 H27C 109.5 ?
H27B C27 H27C 109.5 ?
C29 C28 C33 120.6(9) ?
C29 C28 Te3 119.5(8) ?
C33 C28 Te3 119.8(7) ?
C28 C29 C30 118.4(10) ?
C28 C29 C34 123.7(10) ?
C30 C29 C34 117.9(10) ?
C31 C30 C29 120.7(10) ?
C31 C30 H30 119.6 ?
C29 C30 H30 119.6 ?
C32 C31 C30 119.0(11) ?
C32 C31 C35 120.8(13) ?
C30 C31 C35 120.1(13) ?
C31 C32 C33 123.0(12) ?
C31 C32 H32 118.5 ?
C33 C32 H32 118.5 ?
C32 C33 C28 118.2(10) ?
C32 C33 C36 118.8(11) ?
C28 C33 C36 122.9(10) ?
C29 C34 H34A 109.5 ?
C29 C34 H34B 109.5 ?
H34A C34 H34B 109.5 ?
C29 C34 H34C 109.5 ?
H34A C34 H34C 109.5 ?
H34B C34 H34C 109.5 ?
C31 C35 H35A 109.5 ?
C31 C35 H35B 109.5 ?
H35A C35 H35B 109.5 ?
C31 C35 H35C 109.5 ?
H35A C35 H35C 109.5 ?
H35B C35 H35C 109.5 ?
C33 C36 H36A 109.5 ?
C33 C36 H36B 109.5 ?
H36A C36 H36B 109.5 ?
C33 C36 H36C 109.5 ?
H36A C36 H36C 109.5 ?
H36B C36 H36C 109.5 ?
C19 Te1 C10 99.0(3) ?
C19 Te1 Te2 116.7(2) y
C10 Te1 Te2 94.0(2) y
C1 Te2 I1 92.3(2) y
C1 Te2 Te1 79.9(2) y
I1 Te2 Te1 171.90(3) y
C28 Te3 I2 94.5(2) y

loop_
_geom_bond_atom_site_label_1
_geom_bond_atom_site_label_2
_geom_bond_distance
_geom_bond_publ_flag
C1 C6 1.380(10) ?
C1 C2 1.390(10) ?
C1 Te2 2.131(7) ?
C2 C3 1.390(10) ?
C2 C7 1.514(10) ?
C3 C4 1.376(10) ?
C3 H3 0.9300 ?
C4 C5 1.380(10) ?
C4 C8 1.494(11) ?
C5 C6 1.397(11) ?
C5 H5 0.9300 ?
C6 C9 1.506(11) ?
C7 H7A 0.9600 ?
C7 H7B 0.9600 ?
C7 H7C 0.9600 ?
C8 H8A 0.9600 ?
C8 H8B 0.9600 ?
C8 H8C 0.9600 ?
C9 H9A 0.9600 ?
C9 H9B 0.9600 ?
C9 H9C 0.9600 ?
C10 C11 1.392(10) ?
C10 C15 1.409(11) ?
C10 Te1 2.139(8) ?
C11 C12 1.395(12) ?
C11 C16 1.503(11) ?
C12 C13 1.374(12) ?
C12 H12 0.9300 ?
C13 C14 1.388(12) ?
C13 C17 1.497(12) ?
C14 C15 1.382(12) ?
C14 H14 0.9300 ?
C15 C18 1.508(11) ?
C16 H16A 0.9600 ?
C16 H16B 0.9600 ?
C16 H16C 0.9600 ?
C17 H17A 0.9600 ?
C17 H17B 0.9600 ?
C17 H17C 0.9600 ?
C18 H18A 0.9600 ?
C18 H18B 0.9600 ?
C18 H18C 0.9600 ?
C19 C24 1.384(11) ?
C19 C20 1.400(11) ?
C19 Te1 2.134(8) ?
C20 C21 1.378(11) ?
C20 C25 1.520(12) ?
C21 C22 1.376(13) ?
C21 H21 0.9300 ?
C22 C23 1.382(12) ?
C22 C26 1.500(13) ?
C23 C24 1.385(12) ?
C23 H23 0.9300 ?
C24 C27 1.517(11) ?
C25 H25A 0.9600 ?
C25 H25B 0.9600 ?
C25 H25C 0.9600 ?
C26 H26A 0.9600 ?
C26 H26B 0.9600 ?
C26 H26C 0.9600 ?
C27 H27A 0.9600 ?
C27 H27B 0.9600 ?
C27 H27C 0.9600 ?
C28 C29 1.391(12) ?
C28 C33 1.398(13) ?
C28 Te3 2.125(9) ?
C29 C30 1.412(14) ?
C29 C34 1.494(14) ?
C30 C31 1.370(16) ?
C30 H30 0.9300 ?
C31 C32 1.363(15) ?
C31 C35 1.533(16) ?
C32 C33 1.368(14) ?
C32 H32 0.9300 ?
C33 C36 1.496(13) ?
C34 H34A 0.9600 ?
C34 H34B 0.9600 ?
C34 H34C 0.9600 ?
C35 H35A 0.9600 ?
C35 H35B 0.9600 ?
C35 H35C 0.9600 ?
C36 H36A 0.9600 ?
C36 H36B 0.9600 ?
C36 H36C 0.9600 ?
I1 Te2 2.9621(9) y
I2 Te3 2.7840(10) y
Te1 Te2 3.0609(8) y

loop_
_geom_hbond_atom_site_label_D
_geom_hbond_atom_site_label_H
_geom_hbond_atom_site_label_A
_geom_hbond_distance_DH
_geom_hbond_distance_HA
_geom_hbond_distance_DA
_geom_hbond_angle_DHA
_geom_hbond_publ_flag
C7 H7A Cg1 0.96 2.69 3.497(9) 142 yes
C18 H18C Cg2 0.96 2.89 3.788(10) 156 yes

loop_
_geom_torsion_atom_site_label_1
_geom_torsion_atom_site_label_2
_geom_torsion_atom_site_label_3
_geom_torsion_atom_site_label_4
_geom_torsion
_geom_torsion_publ_flag
C6 C1 C2 C3 -0.6(11) ?
Te2 C1 C2 C3 -178.3(5) ?
C6 C1 C2 C7 -178.4(7) ?
Te2 C1 C2 C7 3.8(10) ?
C1 C2 C3 C4 1.6(12) ?
C7 C2 C3 C4 179.6(7) ?
C2 C3 C4 C5 -0.4(12) ?
C2 C3 C4 C8 -179.9(8) ?
C3 C4 C5 C6 -1.8(12) ?
C8 C4 C5 C6 177.7(8) ?
C2 C1 C6 C5 -1.5(12) ?
Te2 C1 C6 C5 176.2(6) ?
C2 C1 C6 C9 177.8(8) ?
Te2 C1 C6 C9 -4.4(11) ?
C4 C5 C6 C1 2.8(12) ?
C4 C5 C6 C9 -176.6(8) ?
C15 C10 C11 C12 0.0(12) ?
Te1 C10 C11 C12 176.3(6) ?
C15 C10 C11 C16 -179.5(8) ?
Te1 C10 C11 C16 -3.2(11) ?
C10 C11 C12 C13 -0.1(13) ?
C16 C11 C12 C13 179.4(8) ?
C11 C12 C13 C14 -0.2(13) ?
C11 C12 C13 C17 -176.5(9) ?
C12 C13 C14 C15 0.7(13) ?
C17 C13 C14 C15 177.1(8) ?
C13 C14 C15 C10 -0.8(13) ?
C13 C14 C15 C18 -179.0(8) ?
C11 C10 C15 C14 0.5(12) ?
Te1 C10 C15 C14 -176.0(6) ?
C11 C10 C15 C18 178.6(8) ?
Te1 C10 C15 C18 2.1(11) ?
C24 C19 C20 C21 -0.9(12) ?
Te1 C19 C20 C21 -177.9(6) ?
C24 C19 C20 C25 -178.8(8) ?
Te1 C19 C20 C25 4.1(11) ?
C19 C20 C21 C22 -1.6(13) ?
C25 C20 C21 C22 176.4(9) ?
C20 C21 C22 C23 1.6(14) ?
C20 C21 C22 C26 -178.3(9) ?
C21 C22 C23 C24 0.9(14) ?
C26 C22 C23 C24 -179.2(9) ?
C20 C19 C24 C23 3.1(12) ?
Te1 C19 C24 C23 -179.8(6) ?
C20 C19 C24 C27 -176.9(8) ?
Te1 C19 C24 C27 0.2(11) ?
C22 C23 C24 C19 -3.2(13) ?
C22 C23 C24 C27 176.8(9) ?
C33 C28 C29 C30 -1.4(13) ?
Te3 C28 C29 C30 175.3(7) ?
C33 C28 C29 C34 177.9(9) ?
Te3 C28 C29 C34 -5.4(12) ?
C28 C29 C30 C31 -0.4(15) ?
C34 C29 C30 C31 -179.7(10) ?
C29 C30 C31 C32 2.6(16) ?
C29 C30 C31 C35 -179.7(10) ?
C30 C31 C32 C33 -3.1(16) ?
C35 C31 C32 C33 179.2(10) ?
C31 C32 C33 C28 1.3(15) ?
C31 C32 C33 C36 -179.4(10) ?
C29 C28 C33 C32 1.0(13) ?
Te3 C28 C33 C32 -175.7(7) ?
C29 C28 C33 C36 -178.3(9) ?
Te3 C28 C33 C36 5.0(12) ?
C24 C19 Te1 C10 53.7(7) ?
C20 C19 Te1 C10 -129.2(6) ?
C24 C19 Te1 Te2 152.8(5) ?
C20 C19 Te1 Te2 -30.1(7) ?
C11 C10 Te1 C19 51.6(7) ?
C15 C10 Te1 C19 -131.9(6) ?
C11 C10 Te1 Te2 -66.2(6) ?
C15 C10 Te1 Te2 110.3(6) ?
C6 C1 Te2 I1 93.8(6) ?
C2 C1 Te2 I1 -88.4(6) ?
C6 C1 Te2 Te1 -84.0(6) ?
C2 C1 Te2 Te1 93.8(6) ?
C19 Te1 Te2 C1 -179.6(3) yes
C10 Te1 Te2 C1 -77.4(3) ?
C29 C28 Te3 I2 -88.5(7) ?
C33 C28 Te3 I2 88.2(7) yes
